data_4134652
loop_
_publ_author_name
'Chen, Xu-Lang'
'Shen, Yun-Jia'
'Gao, Chao'
'Yang, Jian'
'Sun, Xin'
'Zhang, Xin'
'Yang, Yu-Dong'
'Wei, Gong-Ping'
'Xiang, Jun-Feng'
'Sessler, Jonathan L.'
'Gong, Han-Yuan'

_publ_section_title
;
 Regulating the Structures of Self-Assembled Mechanically Interlocked
 Moleculecular Constructs via Dianion Precursor Substituent Effects.
;
_journal_name_full 'Journal of the American Chemical Society'
_journal_paper_doi 10.1021/jacs.9b13473
_journal_year 2020
_chemical_formula_sum 'C60 H68 N12 O20'
_chemical_formula_weight 1277.26
_space_group_crystal_system triclinic
_space_group_IT_number 2
_space_group_name_Hall '-P 1'
_space_group_name_H-M_alt 'P -1'
_atom_sites_solution_hydrogens geom
_audit_creation_method SHELXL-2018/3
_cell_angle_alpha 90.80(3)
_cell_angle_beta 98.72(3)
_cell_angle_gamma 107.10(3)
_cell_formula_units_Z 1
_cell_length_a 8.6588(17)
_cell_length_b 12.578(3)
_cell_length_c 14.189(3)
_cell_measurement_reflns_used 4669
_cell_measurement_temperature 173(2)
_cell_measurement_theta_max 24.497
_cell_measurement_theta_min 2.166
_cell_volume 1457.1(6)
_computing_cell_refinement 'CrystalClear (Rigaku Inc., 2008)'
_computing_data_collection 'CrystalClear (Rigaku Inc., 2008)'
_computing_data_reduction 'CrystalClear (Rigaku Inc., 2008)'
_computing_structure_refinement 'SHELXL-2018/3 (Sheldrick, 2018)'
_computing_structure_solution 'SHELXT 2014/5 (Sheldrick, 2014)'
_diffrn_ambient_temperature 173(2)
_diffrn_detector_area_resol_mean 28.5714
_diffrn_measured_fraction_theta_full 0.965
_diffrn_measured_fraction_theta_max 0.965
_diffrn_measurement_device_type
;
Saturn724+ (2x2 bin mode)
;
_diffrn_measurement_method dtprofit.ref
_diffrn_radiation_type MoK\a
_diffrn_radiation_wavelength 0.71073
_diffrn_reflns_av_R_equivalents 0.0793
_diffrn_reflns_av_unetI/netI 0.1260
_diffrn_reflns_Laue_measured_fraction_full 0.965
_diffrn_reflns_Laue_measured_fraction_max 0.965
_diffrn_reflns_limit_h_max 10
_diffrn_reflns_limit_h_min -10
_diffrn_reflns_limit_k_max 14
_diffrn_reflns_limit_k_min -14
_diffrn_reflns_limit_l_max 16
_diffrn_reflns_limit_l_min -15
_diffrn_reflns_number 4669
_diffrn_reflns_point_group_measured_fraction_full 0.965
_diffrn_reflns_point_group_measured_fraction_max 0.965
_diffrn_reflns_theta_full 24.497
_diffrn_reflns_theta_max 24.497
_diffrn_reflns_theta_min 2.166
_exptl_absorpt_coefficient_mu 0.111
_exptl_absorpt_correction_T_max 1.0000
_exptl_absorpt_correction_T_min 0.6687
_exptl_absorpt_correction_type multi-scan
_exptl_crystal_colour yellow
_exptl_crystal_density_diffrn 1.456
_exptl_crystal_description plate
_exptl_crystal_F_000 672
_exptl_crystal_size_max 0.18
_exptl_crystal_size_mid 0.14
_exptl_crystal_size_min 0.08
_refine_diff_density_max 0.482
_refine_diff_density_min -0.279
_refine_diff_density_rms 0.070
_refine_ls_extinction_method none
_refine_ls_goodness_of_fit_ref 1.017
_refine_ls_hydrogen_treatment constr
_refine_ls_matrix_type full
_refine_ls_number_parameters 370
_refine_ls_number_reflns 4669
_refine_ls_number_restraints 0
_refine_ls_restrained_S_all 1.017
_refine_ls_R_factor_all 0.1626
_refine_ls_R_factor_gt 0.1006
_refine_ls_shift/su_max 0.000
_refine_ls_shift/su_mean 0.000
_refine_ls_structure_factor_coef Fsqd
_refine_ls_weighting_details 'w=1/[\s^2^(Fo^2^)+(0.0200P)^2^+5.0000P] where P=(Fo^2^+2Fc^2^)/3'
_refine_ls_weighting_scheme calc
_refine_ls_wR_factor_gt 0.1821
_refine_ls_wR_factor_ref 0.2110
_reflns_Friedel_coverage 0.000
_reflns_number_gt 2674
_reflns_number_total 4669
_reflns_threshold_expression 'I > 2\s(I)'
_cod_data_source_file ja9b13473_si_002.cif
_cod_data_source_block a_sq
_cod_depositor_comments
;
The following automatic conversions were performed:

data item '_exptl_absorpt_correction_type' value 'Multi-scan' was
changed to 'multi-scan' in accordance with the
/home/data/users/saulius/crontab/automatic-downloads/rss-feeds/ACS/lib/dictionaries/cif_core.dic
dictionary named 'cif_core.dic' version 2.4.2 last updated on
2011-04-26.

Automatic conversion script
Id: cif_fix_values 7556 2019-12-06 15:28:31Z antanas 
;
_cod_database_code 4134652
_shelx_shelxl_version_number 2018/3
_shelx_space_group_comment
;
The symmetry employed for this shelxl refinement is uniquely defined
by the following loop, which should always be used as a source of
symmetry information in preference to the above space-group names.
They are only intended as comments.
;

loop_
_space_group_symop_operation_xyz
'x, y, z'
'-x, -y, -z'

loop_
_atom_site_label
_atom_site_type_symbol
_atom_site_fract_x
_atom_site_fract_y
_atom_site_fract_z
_atom_site_U_iso_or_equiv
_atom_site_adp_type
_atom_site_occupancy
_atom_site_site_symmetry_order
_atom_site_calc_flag
_atom_site_refinement_flags_posn
_atom_site_refinement_flags_adp
_atom_site_refinement_flags_occupancy
_atom_site_disorder_assembly
_atom_site_disorder_group
O1 O 0.0352(5) 0.9628(3) 0.2471(3) 0.0420(11) Uani 1 1 d . . . . .
O1W O 0.0474(5) 0.6713(4) 0.3919(3) 0.0520(12) Uani 1 1 d . . . . .
O2 O 0.2010(5) 0.8784(3) 0.3341(3) 0.0461(11) Uani 1 1 d . . . . .
O2W O -0.0003(7) 0.8105(5) 1.0956(4) 0.0844(18) Uani 1 1 d . . . . .
O3 O 0.1708(5) 0.9700(3) 0.6749(3) 0.0375(10) Uani 1 1 d . . . . .
H3A H 0.135048 0.992677 0.718937 0.056 Uiso 1 1 calc R U . . .
O3W O -0.2265(6) 0.7708(4) 0.9270(3) 0.0646(14) Uani 1 1 d . . . . .
O4 O -0.6006(6) 0.5656(4) 0.7354(4) 0.0705(16) Uani 1 1 d . . . . .
O5 O -0.3697(6) 0.5136(4) 0.7599(4) 0.0672(15) Uani 1 1 d . . . . .
O6 O -0.2589(6) 0.4518(4) 0.6296(4) 0.0657(15) Uani 1 1 d . . . . .
H6A H -0.196617 0.431405 0.600526 0.099 Uiso 1 1 calc R U . . .
N1 N 0.0540(6) 0.7061(4) 0.7692(3) 0.0366(12) Uani 1 1 d . . . . .
N2 N -0.1220(6) 0.7352(4) 0.6563(3) 0.0329(12) Uani 1 1 d . . . . .
N3 N -0.2732(6) 0.7564(4) 0.5123(3) 0.0341(12) Uani 1 1 d . . . . .
N4 N -0.4084(6) 0.7751(4) 0.3617(3) 0.0331(12) Uani 1 1 d . . . . .
N5 N -0.4850(6) 0.7832(4) 0.2105(3) 0.0348(12) Uani 1 1 d . . . . .
C1 C 0.1565(7) 0.7176(5) 0.8660(4) 0.0408(16) Uani 1 1 d . . . . .
H1A H 0.218404 0.664420 0.869786 0.049 Uiso 1 1 calc R U . . .
H1B H 0.087002 0.703054 0.914825 0.049 Uiso 1 1 calc R U . . .
C2 C -0.0763(7) 0.7407(5) 0.7518(4) 0.0362(15) Uani 1 1 d . . . . .
H2 H -0.127638 0.764729 0.797292 0.043 Uiso 1 1 calc R U . . .
C3 C 0.0989(8) 0.6804(5) 0.6836(4) 0.0404(16) Uani 1 1 d . . . . .
H3 H 0.187927 0.655615 0.676513 0.048 Uiso 1 1 calc R U . . .
C4 C -0.0122(8) 0.6983(5) 0.6127(5) 0.0408(16) Uani 1 1 d . . . . .
H4 H -0.014624 0.688020 0.547376 0.049 Uiso 1 1 calc R U . . .
C5 C -0.2562(7) 0.7686(5) 0.6076(4) 0.0381(15) Uani 1 1 d . . . . .
C6 C -0.3526(7) 0.8107(4) 0.6582(4) 0.0334(14) Uani 1 1 d . . . . .
H6 H -0.334650 0.817111 0.724588 0.040 Uiso 1 1 calc R U . . .
C7 C -0.4785(7) 0.8431(5) 0.6037(4) 0.0378(15) Uani 1 1 d . . . . .
H7 H -0.546296 0.872436 0.633994 0.045 Uiso 1 1 calc R U . . .
C8 C -0.5019(7) 0.8316(5) 0.5052(4) 0.0355(15) Uani 1 1 d . . . . .
H8 H -0.585295 0.852150 0.467930 0.043 Uiso 1 1 calc R U . . .
C9 C -0.3958(7) 0.7882(5) 0.4639(4) 0.0344(14) Uani 1 1 d . . . . .
C10 C -0.5168(7) 0.8045(5) 0.2966(4) 0.0362(15) Uani 1 1 d . . . . .
H10 H -0.598469 0.834104 0.309435 0.043 Uiso 1 1 calc R U . . .
C11 C -0.3043(7) 0.7353(5) 0.3145(4) 0.0340(14) Uani 1 1 d . . . . .
H11 H -0.218271 0.710145 0.342406 0.041 Uiso 1 1 calc R U . . .
C12 C -0.3540(7) 0.7409(5) 0.2199(4) 0.0372(15) Uani 1 1 d . . . . .
H12 H -0.308043 0.719952 0.170252 0.045 Uiso 1 1 calc R U . . .
C13 C -0.5594(8) 0.8219(5) 0.1210(4) 0.0402(16) Uani 1 1 d . . . . .
H13A H -0.673542 0.814876 0.122694 0.048 Uiso 1 1 calc R U . . .
H13B H -0.553709 0.777177 0.066116 0.048 Uiso 1 1 calc R U . . .
C14 C -0.4638(8) 0.9438(5) 0.1134(4) 0.0344(15) Uani 1 1 d . . . . .
C15 C -0.3137(7) 0.9702(5) 0.0822(4) 0.0369(15) Uani 1 1 d . . . . .
H15 H -0.277101 0.913674 0.059520 0.044 Uiso 1 1 calc R U . . .
C16 C -0.2180(8) 1.0800(5) 0.0845(4) 0.0383(15) Uani 1 1 d . . . . .
H16 H -0.117518 1.097210 0.063259 0.046 Uiso 1 1 calc R U . . .
C17 C -0.2720(7) 1.1647(5) 0.1186(4) 0.0355(15) Uani 1 1 d . . . . .
C18 C -0.4252(8) 1.1391(5) 0.1466(4) 0.0404(16) Uani 1 1 d . . . . .
H18 H -0.463010 1.195964 0.167076 0.048 Uiso 1 1 calc R U . . .
C19 C -0.5219(8) 1.0290(5) 0.1442(4) 0.0410(16) Uani 1 1 d . . . . .
H19 H -0.624410 1.012014 0.162892 0.049 Uiso 1 1 calc R U . . .
C20 C 0.0999(7) 0.9339(5) 0.3266(4) 0.0357(15) Uani 1 1 d . . . . .
C21 C 0.0448(7) 0.9673(5) 0.4152(4) 0.0313(14) Uani 1 1 d . . . . .
C22 C 0.1267(7) 0.9542(4) 0.5046(4) 0.0303(14) Uani 1 1 d . . . . .
H22 H 0.212396 0.923201 0.507830 0.036 Uiso 1 1 calc R U . . .
C23 C 0.0849(7) 0.9857(4) 0.5892(4) 0.0308(14) Uani 1 1 d . . . . .
C24 C -0.4908(10) 0.5320(5) 0.7048(6) 0.061(2) Uani 1 1 d . . . . .
C25 C -0.6196(8) 0.5365(5) 0.5333(6) 0.055(2) Uani 1 1 d . . . . .
H25 H -0.701423 0.559687 0.554766 0.067 Uiso 1 1 calc R U . . .
C26 C -0.4981(9) 0.5156(5) 0.5986(5) 0.0484(18) Uani 1 1 d . . . . .
C27 C -0.3791(8) 0.4769(5) 0.5645(6) 0.0520(19) Uani 1 1 d . . . . .

loop_
_atom_site_aniso_label
_atom_site_aniso_U_11
_atom_site_aniso_U_22
_atom_site_aniso_U_33
_atom_site_aniso_U_23
_atom_site_aniso_U_13
_atom_site_aniso_U_12
O1 0.047(3) 0.046(3) 0.036(2) 0.004(2) 0.005(2) 0.019(2)
O1W 0.051(3) 0.054(3) 0.058(3) 0.004(2) 0.013(2) 0.025(2)
O2 0.045(3) 0.050(3) 0.054(3) 0.006(2) 0.012(2) 0.029(2)
O2W 0.074(4) 0.103(5) 0.066(4) -0.030(3) 0.024(3) 0.006(3)
O3 0.040(3) 0.038(2) 0.035(2) 0.0026(19) -0.002(2) 0.016(2)
O3W 0.068(4) 0.074(4) 0.067(3) -0.003(3) 0.026(3) 0.037(3)
O4 0.069(4) 0.051(3) 0.102(4) 0.003(3) 0.020(3) 0.031(3)
O5 0.059(4) 0.050(3) 0.089(4) 0.007(3) 0.004(3) 0.013(3)
O6 0.048(3) 0.043(3) 0.115(4) 0.011(3) 0.015(3) 0.025(2)
N1 0.037(3) 0.029(3) 0.043(3) 0.010(2) 0.003(3) 0.009(2)
N2 0.032(3) 0.029(3) 0.037(3) 0.008(2) 0.002(2) 0.009(2)
N3 0.034(3) 0.027(3) 0.038(3) 0.004(2) 0.005(2) 0.005(2)
N4 0.031(3) 0.033(3) 0.036(3) 0.004(2) 0.004(2) 0.012(2)
N5 0.039(3) 0.033(3) 0.037(3) 0.003(2) 0.006(2) 0.019(2)
C1 0.043(4) 0.042(4) 0.040(4) 0.012(3) -0.001(3) 0.019(3)
C2 0.036(4) 0.041(4) 0.037(4) 0.006(3) 0.006(3) 0.020(3)
C3 0.047(4) 0.030(3) 0.049(4) 0.005(3) 0.007(3) 0.018(3)
C4 0.043(4) 0.036(4) 0.046(4) 0.005(3) 0.009(3) 0.016(3)
C5 0.037(4) 0.028(3) 0.050(4) 0.009(3) 0.011(3) 0.008(3)
C6 0.030(4) 0.032(3) 0.040(4) 0.007(3) 0.008(3) 0.011(3)
C7 0.041(4) 0.036(4) 0.042(4) 0.002(3) 0.013(3) 0.016(3)
C8 0.030(4) 0.033(3) 0.049(4) 0.005(3) 0.008(3) 0.016(3)
C9 0.037(4) 0.029(3) 0.039(4) 0.003(3) 0.005(3) 0.013(3)
C10 0.038(4) 0.031(3) 0.039(4) 0.004(3) 0.001(3) 0.013(3)
C11 0.028(3) 0.034(3) 0.044(4) 0.002(3) 0.012(3) 0.013(3)
C12 0.038(4) 0.034(3) 0.045(4) 0.006(3) 0.011(3) 0.016(3)
C13 0.042(4) 0.045(4) 0.035(4) 0.002(3) 0.000(3) 0.018(3)
C14 0.041(4) 0.039(4) 0.026(3) 0.001(3) -0.007(3) 0.022(3)
C15 0.034(4) 0.041(4) 0.036(4) 0.002(3) -0.003(3) 0.017(3)
C16 0.038(4) 0.041(4) 0.039(4) 0.011(3) 0.007(3) 0.015(3)
C17 0.035(4) 0.037(4) 0.036(3) 0.009(3) 0.000(3) 0.014(3)
C18 0.046(4) 0.047(4) 0.033(3) 0.002(3) 0.003(3) 0.024(3)
C19 0.042(4) 0.050(4) 0.033(4) 0.009(3) 0.003(3) 0.019(3)
C20 0.034(4) 0.028(3) 0.041(4) -0.002(3) 0.005(3) 0.005(3)
C21 0.023(3) 0.029(3) 0.040(4) 0.004(3) -0.001(3) 0.007(3)
C22 0.022(3) 0.023(3) 0.049(4) 0.002(3) 0.009(3) 0.009(3)
C23 0.027(3) 0.028(3) 0.037(3) 0.003(3) 0.004(3) 0.008(3)
C24 0.056(5) 0.024(4) 0.098(7) 0.000(4) 0.022(5) 0.001(4)
C25 0.040(4) 0.030(4) 0.099(6) 0.004(4) 0.022(4) 0.010(3)
C26 0.046(4) 0.018(3) 0.075(5) 0.001(3) 0.010(4) 0.002(3)
C27 0.043(4) 0.025(4) 0.088(6) 0.009(3) 0.007(4) 0.010(3)

loop_
_atom_type_symbol
_atom_type_description
_atom_type_scat_dispersion_real
_atom_type_scat_dispersion_imag
_atom_type_scat_source
C C 0.0033 0.0016 'International Tables Vol C Tables 4.2.6.8 and 6.1.1.4'
H H 0.0000 0.0000 'International Tables Vol C Tables 4.2.6.8 and 6.1.1.4'
N N 0.0061 0.0033 'International Tables Vol C Tables 4.2.6.8 and 6.1.1.4'
O O 0.0106 0.0060 'International Tables Vol C Tables 4.2.6.8 and 6.1.1.4'

loop_
_geom_angle_atom_site_label_1
_geom_angle_atom_site_label_2
_geom_angle_atom_site_label_3
_geom_angle
_geom_angle_site_symmetry_1
_geom_angle_site_symmetry_3
_geom_angle_publ_flag
C23 O3 H3A 109.5 . . ?
C27 O6 H6A 109.5 . . ?
C2 N1 C3 109.9(5) . . ?
C2 N1 C1 123.3(5) . . ?
C3 N1 C1 125.5(5) . . ?
C2 N2 C4 109.0(5) . . ?
C2 N2 C5 125.4(5) . . ?
C4 N2 C5 125.5(5) . . ?
C5 N3 C9 115.2(5) . . ?
C10 N4 C11 109.2(5) . . ?
C10 N4 C9 125.6(5) . . ?
C11 N4 C9 125.2(5) . . ?
C10 N5 C12 109.7(5) . . ?
C10 N5 C13 123.3(5) . . ?
C12 N5 C13 125.8(5) . . ?
N1 C1 C17 108.2(5) . 2_576 ?
N1 C1 H1A 110.1 . . ?
C17 C1 H1A 110.1 2_576 . ?
N1 C1 H1B 110.1 . . ?
C17 C1 H1B 110.1 2_576 . ?
H1A C1 H1B 108.4 . . ?
N1 C2 N2 107.7(5) . . ?
N1 C2 H2 126.2 . . ?
N2 C2 H2 126.2 . . ?
C4 C3 N1 106.6(5) . . ?
C4 C3 H3 126.7 . . ?
N1 C3 H3 126.7 . . ?
C3 C4 N2 106.7(5) . . ?
C3 C4 H4 126.6 . . ?
N2 C4 H4 126.6 . . ?
N3 C5 C6 125.8(6) . . ?
N3 C5 N2 113.3(5) . . ?
C6 C5 N2 120.8(6) . . ?
C5 C6 C7 116.4(6) . . ?
C5 C6 H6 121.8 . . ?
C7 C6 H6 121.8 . . ?
C8 C7 C6 120.1(6) . . ?
C8 C7 H7 119.9 . . ?
C6 C7 H7 119.9 . . ?
C7 C8 C9 117.3(6) . . ?
C7 C8 H8 121.3 . . ?
C9 C8 H8 121.3 . . ?
N3 C9 C8 125.1(6) . . ?
N3 C9 N4 113.4(5) . . ?
C8 C9 N4 121.5(5) . . ?
N5 C10 N4 107.3(5) . . ?
N5 C10 H10 126.3 . . ?
N4 C10 H10 126.3 . . ?
C12 C11 N4 106.1(5) . . ?
C12 C11 H11 126.9 . . ?
N4 C11 H11 126.9 . . ?
C11 C12 N5 107.6(5) . . ?
C11 C12 H12 126.2 . . ?
N5 C12 H12 126.2 . . ?
N5 C13 C14 107.9(5) . . ?
N5 C13 H13A 110.1 . . ?
C14 C13 H13A 110.1 . . ?
N5 C13 H13B 110.1 . . ?
C14 C13 H13B 110.1 . . ?
H13A C13 H13B 108.4 . . ?
C15 C14 C19 119.9(6) . . ?
C15 C14 C13 119.8(5) . . ?
C19 C14 C13 120.2(6) . . ?
C14 C15 C16 120.3(6) . . ?
C14 C15 H15 119.8 . . ?
C16 C15 H15 119.8 . . ?
C15 C16 C17 120.0(6) . . ?
C15 C16 H16 120.0 . . ?
C17 C16 H16 120.0 . . ?
C18 C17 C16 119.8(6) . . ?
C18 C17 C1 120.5(6) . 2_576 ?
C16 C17 C1 119.4(6) . 2_576 ?
C19 C18 C17 120.4(6) . . ?
C19 C18 H18 119.8 . . ?
C17 C18 H18 119.8 . . ?
C18 C19 C14 119.4(6) . . ?
C18 C19 H19 120.3 . . ?
C14 C19 H19 120.3 . . ?
O2 C20 O1 124.6(5) . . ?
O2 C20 C21 119.3(5) . . ?
O1 C20 C21 116.0(5) . . ?
C22 C21 C23 118.5(5) . 2_576 ?
C22 C21 C20 119.3(5) . . ?
C23 C21 C20 122.1(5) 2_576 . ?
C23 C22 C21 122.4(5) . . ?
C23 C22 H22 118.8 . . ?
C21 C22 H22 118.8 . . ?
O3 C23 C22 119.2(5) . . ?
O3 C23 C21 121.7(5) . 2_576 ?
C22 C23 C21 119.1(5) . 2_576 ?
O4 C24 O5 123.6(8) . . ?
O4 C24 C26 119.1(8) . . ?
O5 C24 C26 117.4(7) . . ?
C26 C25 C27 120.7(7) . 2_466 ?
C26 C25 H25 119.6 . . ?
C27 C25 H25 119.6 2_466 . ?
C25 C26 C27 118.6(7) . . ?
C25 C26 C24 122.0(7) . . ?
C27 C26 C24 119.3(7) . . ?
O6 C27 C25 120.1(7) . 2_466 ?
O6 C27 C26 119.3(7) . . ?
C25 C27 C26 120.6(7) 2_466 . ?

loop_
_geom_bond_atom_site_label_1
_geom_bond_atom_site_label_2
_geom_bond_distance
_geom_bond_site_symmetry_2
_geom_bond_publ_flag
O1 C20 1.289(7) . ?
O2 C20 1.264(7) . ?
O3 C23 1.375(6) . ?
O3 H3A 0.8200 . ?
O4 C24 1.276(8) . ?
O5 C24 1.290(9) . ?
O6 C27 1.395(8) . ?
O6 H6A 0.8200 . ?
N1 C2 1.316(7) . ?
N1 C3 1.392(7) . ?
N1 C1 1.498(7) . ?
N2 C2 1.348(7) . ?
N2 C4 1.390(7) . ?
N2 C5 1.434(7) . ?
N3 C5 1.340(7) . ?
N3 C9 1.340(7) . ?
N4 C10 1.350(7) . ?
N4 C11 1.396(7) . ?
N4 C9 1.441(7) . ?
N5 C10 1.333(7) . ?
N5 C12 1.377(7) . ?
N5 C13 1.490(7) . ?
C1 C17 1.514(8) 2_576 ?
C1 H1A 0.9700 . ?
C1 H1B 0.9700 . ?
C2 H2 0.9300 . ?
C3 C4 1.352(8) . ?
C3 H3 0.9300 . ?
C4 H4 0.9300 . ?
C5 C6 1.387(8) . ?
C6 C7 1.403(8) . ?
C6 H6 0.9300 . ?
C7 C8 1.381(8) . ?
C7 H7 0.9300 . ?
C8 C9 1.391(7) . ?
C8 H8 0.9300 . ?
C10 H10 0.9300 . ?
C11 C12 1.357(8) . ?
C11 H11 0.9300 . ?
C12 H12 0.9300 . ?
C13 C14 1.527(8) . ?
C13 H13A 0.9700 . ?
C13 H13B 0.9700 . ?
C14 C15 1.386(8) . ?
C14 C19 1.401(8) . ?
C15 C16 1.383(8) . ?
C15 H15 0.9300 . ?
C16 C17 1.391(8) . ?
C16 H16 0.9300 . ?
C17 C18 1.391(8) . ?
C18 C19 1.388(8) . ?
C18 H18 0.9300 . ?
C19 H19 0.9300 . ?
C20 C21 1.506(8) . ?
C21 C22 1.394(7) . ?
C21 C23 1.408(7) 2_576 ?
C22 C23 1.390(7) . ?
C22 H22 0.9300 . ?
C24 C26 1.506(10) . ?
C25 C26 1.382(9) . ?
C25 C27 1.392(10) 2_466 ?
C25 H25 0.9300 . ?
C26 C27 1.405(9) . ?

loop_
_geom_torsion_atom_site_label_1
_geom_torsion_atom_site_label_2
_geom_torsion_atom_site_label_3
_geom_torsion_atom_site_label_4
_geom_torsion
_geom_torsion_site_symmetry_1
_geom_torsion_site_symmetry_2
_geom_torsion_site_symmetry_3
_geom_torsion_site_symmetry_4
_geom_torsion_publ_flag
C2 N1 C1 C17 -81.1(7) . . . 2_576 ?
C3 N1 C1 C17 84.8(7) . . . 2_576 ?
C3 N1 C2 N2 1.9(7) . . . . ?
C1 N1 C2 N2 169.7(5) . . . . ?
C4 N2 C2 N1 -1.7(7) . . . . ?
C5 N2 C2 N1 -178.1(5) . . . . ?
C2 N1 C3 C4 -1.4(7) . . . . ?
C1 N1 C3 C4 -168.9(5) . . . . ?
N1 C3 C4 N2 0.3(6) . . . . ?
C2 N2 C4 C3 0.8(7) . . . . ?
C5 N2 C4 C3 177.3(5) . . . . ?
C9 N3 C5 C6 -0.3(9) . . . . ?
C9 N3 C5 N2 -179.1(5) . . . . ?
C2 N2 C5 N3 178.8(5) . . . . ?
C4 N2 C5 N3 2.9(8) . . . . ?
C2 N2 C5 C6 -0.1(9) . . . . ?
C4 N2 C5 C6 -175.9(5) . . . . ?
N3 C5 C6 C7 0.0(9) . . . . ?
N2 C5 C6 C7 178.7(5) . . . . ?
C5 C6 C7 C8 0.4(9) . . . . ?
C6 C7 C8 C9 -0.5(9) . . . . ?
C5 N3 C9 C8 0.2(9) . . . . ?
C5 N3 C9 N4 179.2(5) . . . . ?
C7 C8 C9 N3 0.2(9) . . . . ?
C7 C8 C9 N4 -178.8(5) . . . . ?
C10 N4 C9 N3 -177.4(5) . . . . ?
C11 N4 C9 N3 -1.0(8) . . . . ?
C10 N4 C9 C8 1.7(9) . . . . ?
C11 N4 C9 C8 178.0(5) . . . . ?
C12 N5 C10 N4 -0.7(7) . . . . ?
C13 N5 C10 N4 -169.3(5) . . . . ?
C11 N4 C10 N5 0.7(6) . . . . ?
C9 N4 C10 N5 177.5(5) . . . . ?
C10 N4 C11 C12 -0.5(6) . . . . ?
C9 N4 C11 C12 -177.3(5) . . . . ?
N4 C11 C12 N5 0.1(6) . . . . ?
C10 N5 C12 C11 0.4(7) . . . . ?
C13 N5 C12 C11 168.6(5) . . . . ?
C10 N5 C13 C14 80.4(7) . . . . ?
C12 N5 C13 C14 -86.4(7) . . . . ?
N5 C13 C14 C15 78.7(6) . . . . ?
N5 C13 C14 C19 -96.9(6) . . . . ?
C19 C14 C15 C16 2.4(8) . . . . ?
C13 C14 C15 C16 -173.2(5) . . . . ?
C14 C15 C16 C17 0.2(8) . . . . ?
C15 C16 C17 C18 -2.6(9) . . . . ?
C15 C16 C17 C1 171.3(5) . . . 2_576 ?
C16 C17 C18 C19 2.5(9) . . . . ?
C1 C17 C18 C19 -171.4(5) 2_576 . . . ?
C17 C18 C19 C14 0.1(8) . . . . ?
C15 C14 C19 C18 -2.5(8) . . . . ?
C13 C14 C19 C18 173.0(5) . . . . ?
O2 C20 C21 C22 11.3(8) . . . . ?
O1 C20 C21 C22 -170.4(5) . . . . ?
O2 C20 C21 C23 -170.3(5) . . . 2_576 ?
O1 C20 C21 C23 8.0(8) . . . 2_576 ?
C23 C21 C22 C23 0.0(9) 2_576 . . . ?
C20 C21 C22 C23 178.5(5) . . . . ?
C21 C22 C23 O3 179.8(5) . . . . ?
C21 C22 C23 C21 0.0(9) . . . 2_576 ?
C27 C25 C26 C27 -2.2(10) 2_466 . . . ?
C27 C25 C26 C24 178.4(6) 2_466 . . . ?
O4 C24 C26 C25 0.5(10) . . . . ?
O5 C24 C26 C25 -177.9(6) . . . . ?
O4 C24 C26 C27 -179.0(6) . . . . ?
O5 C24 C26 C27 2.7(9) . . . . ?
C25 C26 C27 O6 -177.9(5) . . . . ?
C24 C26 C27 O6 1.6(9) . . . . ?
C25 C26 C27 C25 2.1(10) . . . 2_466 ?
C24 C26 C27 C25 -178.4(6) . . . 2_466 ?
